data_4508108
loop_
_publ_author_name
'Granger, Brett A.'
'Wang, Zhiqian'
'Kaneda, Kyosuke'
'Fang, Zhenglai'
'Martin, Stephen F.'

_publ_section_title
;
 Multicomponent Assembly Processes for the Synthesis of
 DiverseYohimbineandCorynantheAlkaloid Analogues
;
_journal_issue 7
_journal_name_full 'ACS Combinatorial Science'
_journal_page_first 379
_journal_paper_doi 10.1021/co400055b
_journal_volume 15
_journal_year 2013
_chemical_absolute_configuration unk
_chemical_formula_moiety '2 C25 H27 N3 O3, C5 H12'
_chemical_formula_sum 'C27.5 H33 N3 O3'
_chemical_formula_weight 453.57
_chemical_name_systematic
;
 ?
;
_space_group_IT_number 33
_symmetry_cell_setting orthorhombic
_symmetry_space_group_name_Hall 'P 2c -2n'
_symmetry_space_group_name_H-M 'P n a 21'
_atom_sites_solution_hydrogens geom
_atom_sites_solution_primary direct
_atom_sites_solution_secondary difmap
_audit_creation_method SHELXL-97
_cell_angle_alpha 90.00
_cell_angle_beta 90.00
_cell_angle_gamma 90.00
_cell_formula_units_Z 8
_cell_length_a 13.2429(10)
_cell_length_b 15.8911(11)
_cell_length_c 22.1933(15)
_cell_measurement_reflns_used 5828
_cell_measurement_temperature 176(2)
_cell_measurement_theta_max 27.5
_cell_measurement_theta_min 2.9
_cell_volume 4670.5(6)
_computing_cell_refinement 'Collect software, Nonius B.V. 1998'
_computing_data_collection 'Collect software, Nonius B.V. 1998'
_computing_data_reduction
;
DENZO and Scalepack (Otwinoski and Minor, 1997)
;
_computing_molecular_graphics 'XP SHELXTL/PC, Siemens Analytical'
_computing_structure_refinement 'XL SHELXTL/PC, Siemens Analytical'
_computing_structure_solution
;

SIR97 - Altomare A., Burla M.C., Camalli M., Cascarano G.L., Giacovazzo C., 
Guagliardi A., Moliterni A.G.G., Polidori G.,Spagna R.
;
_diffrn_ambient_temperature 176(2)
_diffrn_measured_fraction_theta_full 0.995
_diffrn_measured_fraction_theta_max 0.995
_diffrn_measurement_device_type 'Nonius Kappa CCD'
_diffrn_measurement_method \w-scans
_diffrn_radiation_monochromator graphite
_diffrn_radiation_source 'fine-focus sealed tube'
_diffrn_radiation_type MoK\a
_diffrn_radiation_wavelength 0.71075
_diffrn_reflns_av_R_equivalents 0.0000
_diffrn_reflns_av_sigmaI/netI 0.0441
_diffrn_reflns_limit_h_max 17
_diffrn_reflns_limit_h_min 0
_diffrn_reflns_limit_k_max 20
_diffrn_reflns_limit_k_min 0
_diffrn_reflns_limit_l_max 28
_diffrn_reflns_limit_l_min 0
_diffrn_reflns_number 5472
_diffrn_reflns_theta_full 27.49
_diffrn_reflns_theta_max 27.49
_diffrn_reflns_theta_min 2.99
_exptl_absorpt_coefficient_mu 0.084
_exptl_absorpt_correction_T_max 1.00
_exptl_absorpt_correction_T_min 0.807
_exptl_absorpt_correction_type multi-scan
_exptl_absorpt_process_details
;
DENZO and Scalepack (Otwinoski and Minor, 1997)
;
_exptl_crystal_colour yellow-orange
_exptl_crystal_density_diffrn 1.290
_exptl_crystal_density_method 'not measured'
_exptl_crystal_description prisms
_exptl_crystal_F_000 1944
_exptl_crystal_size_max 0.48
_exptl_crystal_size_mid 0.34
_exptl_crystal_size_min 0.16
_refine_diff_density_max 0.353
_refine_diff_density_min -0.328
_refine_diff_density_rms 0.075
_refine_ls_abs_structure_details 'Flack H D (1983), Acta Cryst. A39, 876-881'
_refine_ls_abs_structure_Flack 0(2)
_refine_ls_extinction_method none
_refine_ls_goodness_of_fit_ref 1.204
_refine_ls_hydrogen_treatment constr
_refine_ls_matrix_type full
_refine_ls_number_parameters 565
_refine_ls_number_reflns 5472
_refine_ls_number_restraints 1
_refine_ls_restrained_S_all 1.204
_refine_ls_R_factor_all 0.1113
_refine_ls_R_factor_gt 0.0721
_refine_ls_shift/su_max 0.000
_refine_ls_shift/su_mean 0.000
_refine_ls_structure_factor_coef Fsqd
_refine_ls_weighting_details 'calc w=1/[\s^2^(Fo^2^)+(0.0619P)^2^+2.3795P] where P=(Fo^2^+2Fc^2^)/3'
_refine_ls_weighting_scheme calc
_refine_ls_wR_factor_gt 0.1599
_refine_ls_wR_factor_ref 0.1709
_reflns_number_gt 3784
_reflns_number_total 5472
_reflns_threshold_expression >2sigma(I)
_cod_data_source_file co400055b_si_002.cif
_cod_data_source_block shelxl
_cod_depositor_comments
;
The following automatic conversions were performed:

'_symmetry_cell_setting' value 'Orthorhombic' changed to
'orthorhombic' according to
/home/saulius/struct/CIF-dictionaries/cif_core.dic dictionary named
'cif_core.dic' version 2.4.2 from 2011-04-26.

Automatic conversion script
Id: cif_fix_values 1891 2012-01-12 08:04:46Z andrius 
;
_cod_original_sg_symbol_H-M Pna21
_cod_database_code 4508108

loop_
_symmetry_equiv_pos_as_xyz
'x, y, z'
'-x, -y, z+1/2'
'-x+1/2, y+1/2, z+1/2'
'x+1/2, -y+1/2, z'

loop_
_atom_site_label
_atom_site_type_symbol
_atom_site_fract_x
_atom_site_fract_y
_atom_site_fract_z
_atom_site_U_iso_or_equiv
_atom_site_adp_type
_atom_site_occupancy
_atom_site_symmetry_multiplicity
_atom_site_calc_flag
_atom_site_refinement_flags
O1 O 0.4778(3) 0.3571(3) 0.5549(2) 0.0782(14) Uani 1 1 d .
O2 O 0.6278(2) 0.2669(2) 0.39093(18) 0.0502(9) Uani 1 1 d .
O3 O -0.2692(3) 0.4291(3) 0.2597(2) 0.0587(11) Uani 1 1 d .
N1 N 0.3855(3) 0.3109(3) 0.5444(2) 0.0504(11) Uani 1 1 d .
N2 N 0.4701(3) 0.3011(2) 0.36188(19) 0.0378(9) Uani 1 1 d .
N3 N 0.2096(3) 0.3775(2) 0.33091(18) 0.0346(8) Uani 1 1 d .
H3 H 0.1646 0.3545 0.3550 0.041 Uiso 1 1 calc R
C1 C 0.5432(4) 0.3530(3) 0.5036(2) 0.0456(12) Uani 1 1 d .
H1 H 0.5327 0.4042 0.4781 0.055 Uiso 1 1 calc R
C2 C 0.5064(3) 0.2760(3) 0.4695(2) 0.0369(11) Uani 1 1 d .
H2 H 0.5370 0.2247 0.4882 0.044 Uiso 1 1 calc R
C3 C 0.5381(3) 0.2801(3) 0.4039(2) 0.0379(11) Uani 1 1 d .
C4 C 0.5013(4) 0.3099(4) 0.2987(2) 0.0467(13) Uani 1 1 d .
H4A H 0.4702 0.2647 0.2743 0.056 Uiso 1 1 calc R
H4B H 0.5756 0.3043 0.2957 0.056 Uiso 1 1 calc R
C5 C 0.4689(4) 0.3957(4) 0.2743(2) 0.0486(13) Uani 1 1 d .
H5A H 0.5080 0.4410 0.2942 0.058 Uiso 1 1 calc R
H5B H 0.4817 0.3987 0.2304 0.058 Uiso 1 1 calc R
C6 C 0.3589(4) 0.4068(3) 0.2867(2) 0.0383(11) Uani 1 1 d .
C7 C 0.2815(4) 0.4595(3) 0.2594(2) 0.0375(11) Uani 1 1 d .
C8 C 0.2835(4) 0.5194(3) 0.2151(2) 0.0455(12) Uani 1 1 d .
H8 H 0.3452 0.5347 0.1962 0.055 Uiso 1 1 calc R
C9 C 0.1932(4) 0.5573(3) 0.1983(2) 0.0468(13) Uani 1 1 d .
H9 H 0.1934 0.5981 0.1670 0.056 Uiso 1 1 calc R
C10 C 0.1023(4) 0.5365(3) 0.2265(2) 0.0419(12) Uani 1 1 d .
H10 H 0.0422 0.5646 0.2147 0.050 Uiso 1 1 calc R
C11 C 0.0978(3) 0.4757(3) 0.2713(2) 0.0350(10) Uani 1 1 d .
C12 C 0.1897(4) 0.4393(3) 0.2871(2) 0.0357(11) Uani 1 1 d .
C13 C 0.3118(3) 0.3591(3) 0.3297(2) 0.0337(10) Uani 1 1 d .
C14 C 0.3592(3) 0.3027(3) 0.3741(2) 0.0322(10) Uani 1 1 d .
H14 H 0.3313 0.2447 0.3688 0.039 Uiso 1 1 calc R
C15 C 0.3395(3) 0.3319(3) 0.4390(2) 0.0335(10) Uani 1 1 d .
H15A H 0.3620 0.3909 0.4437 0.040 Uiso 1 1 calc R
H15B H 0.2661 0.3297 0.4474 0.040 Uiso 1 1 calc R
C16 C 0.3946(3) 0.2772(3) 0.4834(2) 0.0375(11) Uani 1 1 d .
H16 H 0.3670 0.2186 0.4820 0.045 Uiso 1 1 calc R
C17 C 0.3882(5) 0.2459(5) 0.5893(3) 0.076(2) Uani 1 1 d .
H17A H 0.4507 0.2135 0.5851 0.115 Uiso 1 1 calc R
H17B H 0.3300 0.2085 0.5840 0.115 Uiso 1 1 calc R
H17C H 0.3856 0.2715 0.6295 0.115 Uiso 1 1 calc R
C18 C 0.6515(4) 0.3498(5) 0.5239(3) 0.0738(19) Uani 1 1 d .
H18A H 0.6652 0.3974 0.5508 0.111 Uiso 1 1 calc R
H18B H 0.6961 0.3531 0.4887 0.111 Uiso 1 1 calc R
H18C H 0.6638 0.2970 0.5454 0.111 Uiso 1 1 calc R
C19 C -0.0006(3) 0.4528(3) 0.3001(2) 0.0367(11) Uani 1 1 d .
C20 C -0.0876(3) 0.4481(3) 0.2648(2) 0.0381(11) Uani 1 1 d .
H20 H -0.0828 0.4553 0.2224 0.046 Uiso 1 1 calc R
C21 C -0.1804(4) 0.4330(3) 0.2906(3) 0.0442(14) Uani 1 1 d .
C22 C -0.1879(4) 0.4235(3) 0.3532(3) 0.0471(13) Uani 1 1 d .
H22 H -0.2519 0.4139 0.3712 0.057 Uiso 1 1 calc R
C23 C -0.1022(4) 0.4280(3) 0.3887(3) 0.0450(13) Uani 1 1 d .
H23 H -0.1074 0.4211 0.4311 0.054 Uiso 1 1 calc R
C24 C -0.0086(4) 0.4427(3) 0.3627(2) 0.0407(12) Uani 1 1 d .
H24 H 0.0500 0.4458 0.3873 0.049 Uiso 1 1 calc R
C25 C -0.2668(5) 0.4410(5) 0.1967(3) 0.0673(18) Uani 1 1 d .
H25A H -0.2415 0.4976 0.1877 0.101 Uiso 1 1 calc R
H25B H -0.3351 0.4347 0.1803 0.101 Uiso 1 1 calc R
H25C H -0.2222 0.3991 0.1784 0.101 Uiso 1 1 calc R
O4 O -0.2110(3) 0.6390(3) 0.2248(2) 0.0764(14) Uani 1 1 d .
O5 O -0.3590(2) 0.7351(2) 0.38697(18) 0.0494(9) Uani 1 1 d .
O6 O 0.5389(3) 0.5742(3) 0.5189(2) 0.0584(11) Uani 1 1 d .
N4 N -0.1208(3) 0.6898(3) 0.2314(2) 0.0432(10) Uani 1 1 d .
N5 N -0.2000(3) 0.6994(3) 0.41521(19) 0.0387(9) Uani 1 1 d .
N6 N 0.0593(3) 0.6213(2) 0.44554(18) 0.0354(9) Uani 1 1 d .
H6 H 0.1037 0.6435 0.4207 0.042 Uiso 1 1 calc R
C26 C -0.2766(4) 0.6473(3) 0.2755(2) 0.0473(13) Uani 1 1 d .
H26 H -0.2672 0.5974 0.3023 0.057 Uiso 1 1 calc R
C27 C -0.2400(3) 0.7259(3) 0.3088(2) 0.0379(11) Uani 1 1 d .
H27 H -0.2716 0.7768 0.2902 0.045 Uiso 1 1 calc R
C28 C -0.2691(3) 0.7217(3) 0.3743(2) 0.0404(11) Uani 1 1 d .
C29 C -0.2310(4) 0.6910(3) 0.4797(2) 0.0450(13) Uani 1 1 d .
H29A H -0.3051 0.6977 0.4833 0.054 Uiso 1 1 calc R
H29B H -0.1984 0.7355 0.5041 0.054 Uiso 1 1 calc R
C30 C -0.1996(4) 0.6045(3) 0.5030(2) 0.0457(12) Uani 1 1 d .
H30A H -0.2124 0.6006 0.5468 0.055 Uiso 1 1 calc R
H30B H -0.2393 0.5601 0.4825 0.055 Uiso 1 1 calc R
C31 C -0.0885(4) 0.5923(3) 0.4903(2) 0.0375(11) Uani 1 1 d .
C32 C -0.0127(4) 0.5450(3) 0.5188(2) 0.0396(12) Uani 1 1 d .
C33 C -0.0127(4) 0.4862(4) 0.5675(2) 0.0492(14) Uani 1 1 d .
H33 H -0.0738 0.4718 0.5874 0.059 Uiso 1 1 calc R
C34 C 0.0764(4) 0.4510(4) 0.5849(3) 0.0554(15) Uani 1 1 d .
H34 H 0.0769 0.4124 0.6176 0.066 Uiso 1 1 calc R
C35 C 0.1672(4) 0.4703(3) 0.5557(2) 0.0473(13) Uani 1 1 d .
H35 H 0.2275 0.4439 0.5691 0.057 Uiso 1 1 calc R
C36 C 0.1722(4) 0.5270(3) 0.5078(2) 0.0388(11) Uani 1 1 d .
C37 C 0.0793(3) 0.5637(3) 0.4901(2) 0.0361(10) Uani 1 1 d .
C38 C -0.0422(3) 0.6382(3) 0.4467(2) 0.0352(10) Uani 1 1 d .
C39 C -0.0903(3) 0.6974(3) 0.4020(2) 0.0350(11) Uani 1 1 d .
H39 H -0.0612 0.7551 0.4071 0.042 Uiso 1 1 calc R
C40 C -0.0718(3) 0.6669(3) 0.3378(2) 0.0348(10) Uani 1 1 d .
H40A H -0.0965 0.6085 0.3334 0.042 Uiso 1 1 calc R
H40B H 0.0015 0.6675 0.3291 0.042 Uiso 1 1 calc R
C41 C -0.1272(3) 0.7244(3) 0.2933(2) 0.0378(11) Uani 1 1 d .
H41 H -0.0985 0.7825 0.2947 0.045 Uiso 1 1 calc R
C42 C -0.1304(5) 0.7558(4) 0.1857(3) 0.0611(17) Uani 1 1 d .
H42A H -0.1459 0.7302 0.1466 0.092 Uiso 1 1 calc R
H42B H -0.0668 0.7871 0.1828 0.092 Uiso 1 1 calc R
H42C H -0.1850 0.7944 0.1970 0.092 Uiso 1 1 calc R
C43 C -0.3851(4) 0.6501(5) 0.2551(3) 0.0707(19) Uani 1 1 d .
H43A H -0.3954 0.6992 0.2291 0.106 Uiso 1 1 calc R
H43B H -0.4294 0.6543 0.2903 0.106 Uiso 1 1 calc R
H43C H -0.4010 0.5987 0.2327 0.106 Uiso 1 1 calc R
C44 C 0.2699(4) 0.5470(3) 0.4783(2) 0.0382(11) Uani 1 1 d .
C45 C 0.3574(4) 0.5542(3) 0.5134(3) 0.0420(12) Uani 1 1 d .
H45 H 0.3522 0.5496 0.5560 0.050 Uiso 1 1 calc R
C46 C 0.4497(4) 0.5678(3) 0.4880(3) 0.0437(13) Uani 1 1 d .
C47 C 0.4582(4) 0.5763(3) 0.4253(2) 0.0438(12) Uani 1 1 d .
H47 H 0.5222 0.5854 0.4072 0.053 Uiso 1 1 calc R
C48 C 0.3728(4) 0.5711(3) 0.3904(2) 0.0415(12) Uani 1 1 d .
H48 H 0.3782 0.5771 0.3480 0.050 Uiso 1 1 calc R
C49 C 0.2784(4) 0.5573(3) 0.4164(2) 0.0369(11) Uani 1 1 d .
H49 H 0.2198 0.5551 0.3918 0.044 Uiso 1 1 calc R
C50 C 0.5345(5) 0.5608(5) 0.5834(3) 0.0679(18) Uani 1 1 d .
H50A H 0.5020 0.6093 0.6026 0.102 Uiso 1 1 calc R
H50B H 0.6031 0.5543 0.5992 0.102 Uiso 1 1 calc R
H50C H 0.4954 0.5098 0.5919 0.102 Uiso 1 1 calc R

loop_
_atom_site_aniso_label
_atom_site_aniso_U_11
_atom_site_aniso_U_22
_atom_site_aniso_U_33
_atom_site_aniso_U_23
_atom_site_aniso_U_13
_atom_site_aniso_U_12
O1 0.082(3) 0.091(3) 0.062(3) -0.029(3) 0.027(2) -0.039(3)
O2 0.0347(18) 0.063(2) 0.053(2) -0.002(2) 0.0060(18) 0.0174(17)
O3 0.036(2) 0.078(3) 0.062(3) 0.007(2) -0.009(2) -0.0049(19)
N1 0.043(2) 0.065(3) 0.043(3) 0.007(2) -0.001(2) 0.011(2)
N2 0.035(2) 0.039(2) 0.039(2) 0.0040(19) 0.0075(18) 0.0085(17)
N3 0.0288(19) 0.038(2) 0.037(2) 0.0040(18) -0.0002(17) -0.0020(16)
C1 0.044(3) 0.049(3) 0.043(3) -0.003(2) 0.002(2) -0.005(2)
C2 0.031(2) 0.037(3) 0.043(3) 0.006(2) 0.002(2) 0.0081(19)
C3 0.030(2) 0.033(3) 0.051(3) -0.002(2) 0.002(2) 0.0066(19)
C4 0.044(3) 0.054(3) 0.042(3) -0.002(2) 0.008(2) 0.006(2)
C5 0.035(3) 0.068(4) 0.044(3) 0.002(3) 0.010(2) 0.003(2)
C6 0.037(3) 0.043(3) 0.035(3) 0.002(2) 0.001(2) 0.000(2)
C7 0.038(3) 0.040(3) 0.034(3) -0.001(2) -0.002(2) -0.002(2)
C8 0.047(3) 0.051(3) 0.039(3) 0.008(2) 0.000(2) -0.004(2)
C9 0.049(3) 0.050(3) 0.041(3) 0.016(2) -0.010(2) -0.006(2)
C10 0.041(3) 0.042(3) 0.042(3) 0.003(2) -0.009(2) -0.003(2)
C11 0.033(2) 0.038(3) 0.034(3) 0.001(2) -0.006(2) 0.0028(19)
C12 0.037(3) 0.027(2) 0.042(3) 0.001(2) -0.003(2) -0.0009(19)
C13 0.029(2) 0.033(2) 0.039(3) -0.001(2) 0.000(2) 0.0014(18)
C14 0.026(2) 0.030(2) 0.040(3) 0.001(2) 0.002(2) -0.0009(17)
C15 0.025(2) 0.036(2) 0.040(3) 0.001(2) 0.002(2) 0.0027(18)
C16 0.035(2) 0.037(3) 0.040(3) 0.007(2) 0.004(2) 0.003(2)
C17 0.089(5) 0.088(5) 0.052(5) 0.017(3) -0.010(4) -0.034(4)
C18 0.054(4) 0.097(5) 0.070(4) 0.000(4) -0.014(3) -0.008(3)
C19 0.034(3) 0.029(2) 0.047(3) -0.001(2) 0.004(2) 0.0015(19)
C20 0.034(3) 0.038(3) 0.042(3) -0.003(2) 0.001(2) -0.001(2)
C21 0.043(3) 0.040(3) 0.049(3) 0.002(3) -0.007(3) -0.007(2)
C22 0.036(3) 0.035(3) 0.070(4) 0.006(3) 0.007(3) 0.002(2)
C23 0.050(3) 0.034(3) 0.051(3) 0.002(2) 0.009(3) 0.002(2)
C24 0.047(3) 0.031(2) 0.044(3) 0.001(2) -0.002(2) 0.004(2)
C25 0.049(4) 0.084(5) 0.069(4) -0.013(4) -0.014(3) -0.007(3)
O4 0.080(3) 0.087(3) 0.062(3) -0.031(3) 0.025(2) -0.037(3)
O5 0.0327(17) 0.061(2) 0.054(3) -0.0054(19) 0.0054(18) 0.0112(16)
O6 0.032(2) 0.069(3) 0.074(3) 0.001(2) -0.009(2) -0.0061(17)
N4 0.038(2) 0.048(3) 0.043(2) 0.001(2) 0.002(2) 0.0097(19)
N5 0.033(2) 0.044(2) 0.039(2) -0.0020(19) 0.0034(18) 0.0058(17)
N6 0.030(2) 0.034(2) 0.041(2) 0.0057(18) 0.0038(18) 0.0000(16)
C26 0.042(3) 0.053(3) 0.047(3) -0.002(3) 0.001(2) -0.001(2)
C27 0.034(2) 0.039(3) 0.041(3) 0.003(2) -0.001(2) 0.008(2)
C28 0.035(3) 0.036(3) 0.050(3) -0.005(2) 0.002(2) 0.0064(19)
C29 0.037(3) 0.060(3) 0.038(3) -0.001(3) 0.010(2) 0.011(2)
C30 0.040(3) 0.056(3) 0.041(3) 0.011(3) 0.005(2) -0.003(2)
C31 0.031(3) 0.045(3) 0.036(3) -0.001(2) 0.004(2) 0.001(2)
C32 0.033(3) 0.046(3) 0.039(3) 0.003(2) 0.004(2) 0.002(2)
C33 0.042(3) 0.056(3) 0.050(3) 0.013(3) 0.007(2) -0.004(2)
C34 0.058(3) 0.057(4) 0.051(3) 0.019(3) 0.001(3) 0.001(3)
C35 0.043(3) 0.049(3) 0.050(3) 0.010(3) -0.003(3) 0.005(2)
C36 0.039(3) 0.038(3) 0.040(3) -0.004(2) 0.002(2) 0.002(2)
C37 0.034(2) 0.038(3) 0.037(3) 0.000(2) -0.003(2) 0.000(2)
C38 0.031(2) 0.036(2) 0.038(3) -0.003(2) 0.000(2) 0.0004(19)
C39 0.029(2) 0.034(2) 0.042(3) -0.005(2) 0.003(2) 0.0018(18)
C40 0.027(2) 0.038(3) 0.039(3) 0.002(2) 0.004(2) 0.0073(19)
C41 0.038(3) 0.037(3) 0.039(3) 0.002(2) 0.006(2) 0.006(2)
C42 0.069(4) 0.078(4) 0.036(3) 0.016(3) -0.002(3) 0.018(3)
C43 0.046(3) 0.096(5) 0.069(4) -0.002(4) -0.018(3) -0.007(3)
C44 0.037(3) 0.034(3) 0.043(3) 0.003(2) -0.002(2) 0.004(2)
C45 0.037(3) 0.044(3) 0.045(3) -0.003(2) -0.004(2) 0.005(2)
C46 0.030(3) 0.039(3) 0.062(4) -0.003(3) -0.007(3) 0.006(2)
C47 0.039(3) 0.039(3) 0.054(3) 0.003(2) 0.008(3) 0.000(2)
C48 0.048(3) 0.035(3) 0.041(3) 0.001(2) 0.005(2) 0.002(2)
C49 0.036(3) 0.035(3) 0.040(3) 0.000(2) -0.004(2) 0.0024(19)
C50 0.052(4) 0.089(5) 0.062(4) -0.011(4) -0.020(3) -0.005(3)

loop_
_atom_type_symbol
_atom_type_description
_atom_type_scat_dispersion_real
_atom_type_scat_dispersion_imag
_atom_type_scat_source
C C 0.0033 0.0016 'International Tables Vol C Tables 4.2.6.8 and 6.1.1.4'
H H 0.0000 0.0000 'International Tables Vol C Tables 4.2.6.8 and 6.1.1.4'
N N 0.0061 0.0033 'International Tables Vol C Tables 4.2.6.8 and 6.1.1.4'
O O 0.0106 0.0060 'International Tables Vol C Tables 4.2.6.8 and 6.1.1.4'

loop_
_geom_angle_atom_site_label_1
_geom_angle_atom_site_label_2
_geom_angle_atom_site_label_3
_geom_angle
C1 O1 N1 111.1(4)
C21 O3 C25 118.3(5)
C17 N1 O1 103.4(5)
C17 N1 C16 112.2(5)
O1 N1 C16 105.5(4)
C3 N2 C4 119.9(4)
C3 N2 C14 122.6(4)
C4 N2 C14 116.7(4)
C13 N3 C12 108.4(4)
C13 N3 H3 125.8
C12 N3 H3 125.8
O1 C1 C18 109.8(5)
O1 C1 C2 103.8(4)
C18 C1 C2 115.3(5)
O1 C1 H1 109.2
C18 C1 H1 109.2
C2 C1 H1 109.2
C16 C2 C1 101.7(4)
C16 C2 C3 117.7(4)
C1 C2 C3 110.7(4)
C16 C2 H2 108.8
C1 C2 H2 108.8
C3 C2 H2 108.8
O2 C3 N2 121.7(5)
O2 C3 C2 118.7(4)
N2 C3 C2 119.6(4)
N2 C4 C5 110.1(4)
N2 C4 H4A 109.6
C5 C4 H4A 109.6
N2 C4 H4B 109.6
C5 C4 H4B 109.6
H4A C4 H4B 108.2
C6 C5 C4 108.3(4)
C6 C5 H5A 110.0
C4 C5 H5A 110.0
C6 C5 H5B 110.0
C4 C5 H5B 110.0
H5A C5 H5B 108.4
C13 C6 C7 106.7(4)
C13 C6 C5 120.5(4)
C7 C6 C5 132.7(5)
C8 C7 C12 119.5(5)
C8 C7 C6 133.3(5)
C12 C7 C6 107.2(4)
C7 C8 C9 118.5(5)
C7 C8 H8 120.7
C9 C8 H8 120.7
C8 C9 C10 121.3(5)
C8 C9 H9 119.4
C10 C9 H9 119.4
C11 C10 C9 121.5(4)
C11 C10 H10 119.3
C9 C10 H10 119.3
C10 C11 C12 115.7(4)
C10 C11 C19 120.8(4)
C12 C11 C19 123.5(4)
C11 C12 C7 123.5(4)
C11 C12 N3 128.9(4)
C7 C12 N3 107.6(4)
C6 C13 N3 110.0(4)
C6 C13 C14 127.6(4)
N3 C13 C14 122.1(4)
C13 C14 N2 107.9(4)
C13 C14 C15 111.9(4)
N2 C14 C15 110.0(4)
C13 C14 H14 109.0
N2 C14 H14 109.0
C15 C14 H14 109.0
C16 C15 C14 111.0(4)
C16 C15 H15A 109.4
C14 C15 H15A 109.4
C16 C15 H15B 109.4
C14 C15 H15B 109.4
H15A C15 H15B 108.0
N1 C16 C15 110.8(4)
N1 C16 C2 105.9(4)
C15 C16 C2 110.4(4)
N1 C16 H16 109.9
C15 C16 H16 109.9
C2 C16 H16 109.9
N1 C17 H17A 109.5
N1 C17 H17B 109.5
H17A C17 H17B 109.5
N1 C17 H17C 109.5
H17A C17 H17C 109.5
H17B C17 H17C 109.5
C1 C18 H18A 109.5
C1 C18 H18B 109.5
H18A C18 H18B 109.5
C1 C18 H18C 109.5
H18A C18 H18C 109.5
H18B C18 H18C 109.5
C20 C19 C24 119.1(5)
C20 C19 C11 119.5(4)
C24 C19 C11 121.2(4)
C21 C20 C19 120.8(5)
C21 C20 H20 119.6
C19 C20 H20 119.6
O3 C21 C20 124.6(5)
O3 C21 C22 115.7(5)
C20 C21 C22 119.7(5)
C23 C22 C21 120.1(5)
C23 C22 H22 120.0
C21 C22 H22 120.0
C22 C23 C24 120.3(5)
C22 C23 H23 119.9
C24 C23 H23 119.9
C23 C24 C19 120.0(5)
C23 C24 H24 120.0
C19 C24 H24 120.0
O3 C25 H25A 109.5
O3 C25 H25B 109.5
H25A C25 H25B 109.5
O3 C25 H25C 109.5
H25A C25 H25C 109.5
H25B C25 H25C 109.5
C26 O4 N4 111.7(4)
C46 O6 C50 116.7(5)
O4 N4 C42 104.9(4)
O4 N4 C41 104.7(4)
C42 N4 C41 111.8(4)
C28 N5 C39 122.8(4)
C28 N5 C29 119.1(4)
C39 N5 C29 117.1(4)
C38 N6 C37 107.8(4)
C38 N6 H6 126.1
C37 N6 H6 126.1
O4 C26 C43 110.3(5)
O4 C26 C27 105.3(4)
C43 C26 C27 115.0(5)
O4 C26 H26 108.7
C43 C26 H26 108.7
C27 C26 H26 108.7
C28 C27 C26 110.4(4)
C28 C27 C41 117.8(4)
C26 C27 C41 100.8(4)
C28 C27 H27 109.1
C26 C27 H27 109.1
C41 C27 H27 109.1
O5 C28 N5 123.2(5)
O5 C28 C27 117.2(5)
N5 C28 C27 119.5(4)
N5 C29 C30 109.2(4)
N5 C29 H29A 109.8
C30 C29 H29A 109.8
N5 C29 H29B 109.8
C30 C29 H29B 109.8
H29A C29 H29B 108.3
C31 C30 C29 108.6(4)
C31 C30 H30A 110.0
C29 C30 H30A 110.0
C31 C30 H30B 110.0
C29 C30 H30B 110.0
H30A C30 H30B 108.4
C38 C31 C32 106.6(4)
C38 C31 C30 120.2(4)
C32 C31 C30 133.0(5)
C31 C32 C37 107.6(5)
C31 C32 C33 133.6(5)
C37 C32 C33 118.7(4)
C34 C33 C32 118.9(5)
C34 C33 H33 120.5
C32 C33 H33 120.5
C33 C34 C35 121.6(5)
C33 C34 H34 119.2
C35 C34 H34 119.2
C36 C35 C34 122.3(5)
C36 C35 H35 118.8
C34 C35 H35 118.8
C35 C36 C37 115.8(4)
C35 C36 C44 121.0(4)
C37 C36 C44 123.1(4)
N6 C37 C32 107.5(4)
N6 C37 C36 129.9(4)
C32 C37 C36 122.7(4)
C31 C38 N6 110.6(4)
C31 C38 C39 127.9(4)
N6 C38 C39 121.5(4)
N5 C39 C38 107.3(4)
N5 C39 C40 110.4(4)
C38 C39 C40 110.4(4)
N5 C39 H39 109.6
C38 C39 H39 109.6
C40 C39 H39 109.6
C39 C40 C41 109.7(4)
C39 C40 H40A 109.7
C41 C40 H40A 109.7
C39 C40 H40B 109.7
C41 C40 H40B 109.7
H40A C40 H40B 108.2
N4 C41 C40 110.4(4)
N4 C41 C27 105.6(4)
C40 C41 C27 109.3(4)
N4 C41 H41 110.4
C40 C41 H41 110.4
C27 C41 H41 110.4
N4 C42 H42A 109.5
N4 C42 H42B 109.5
H42A C42 H42B 109.5
N4 C42 H42C 109.5
H42A C42 H42C 109.5
H42B C42 H42C 109.5
C26 C43 H43A 109.5
C26 C43 H43B 109.5
H43A C43 H43B 109.5
C26 C43 H43C 109.5
H43A C43 H43C 109.5
H43B C43 H43C 109.5
C49 C44 C45 118.3(5)
C49 C44 C36 122.2(4)
C45 C44 C36 119.5(5)
C46 C45 C44 121.6(5)
C46 C45 H45 119.2
C44 C45 H45 119.2
C45 C46 O6 125.2(5)
C45 C46 C47 119.8(5)
O6 C46 C47 114.9(5)
C48 C47 C46 119.3(5)
C48 C47 H47 120.4
C46 C47 H47 120.4
C47 C48 C49 120.9(5)
C47 C48 H48 119.5
C49 C48 H48 119.5
C44 C49 C48 120.0(5)
C44 C49 H49 120.0
C48 C49 H49 120.0
O6 C50 H50A 109.5
O6 C50 H50B 109.5
H50A C50 H50B 109.5
O6 C50 H50C 109.5
H50A C50 H50C 109.5
H50B C50 H50C 109.5

loop_
_geom_bond_atom_site_label_1
_geom_bond_atom_site_label_2
_geom_bond_distance
O1 C1 1.433(7)
O1 N1 1.445(6)
O2 C3 1.239(5)
O3 C21 1.363(6)
O3 C25 1.411(8)
N1 C17 1.436(8)
N1 C16 1.460(7)
N2 C3 1.338(6)
N2 C4 1.469(6)
N2 C14 1.494(6)
N3 C13 1.386(6)
N3 C12 1.405(6)
N3 H3 0.8800
C1 C18 1.505(8)
C1 C2 1.518(7)
C1 H1 1.0000
C2 C16 1.513(6)
C2 C3 1.518(7)
C2 H2 1.0000
C4 C5 1.529(8)
C4 H4A 0.9900
C4 H4B 0.9900
C5 C6 1.492(7)
C5 H5A 0.9900
C5 H5B 0.9900
C6 C13 1.369(7)
C6 C7 1.456(7)
C7 C8 1.368(7)
C7 C12 1.400(7)
C8 C9 1.390(7)
C8 H8 0.9500
C9 C10 1.397(7)
C9 H9 0.9500
C10 C11 1.388(7)
C10 H10 0.9500
C11 C12 1.393(6)
C11 C19 1.496(7)
C13 C14 1.472(7)
C14 C15 1.536(7)
C14 H14 1.0000
C15 C16 1.503(7)
C15 H15A 0.9900
C15 H15B 0.9900
C16 H16 1.0000
C17 H17A 0.9800
C17 H17B 0.9800
C17 H17C 0.9800
C18 H18A 0.9800
C18 H18B 0.9800
C18 H18C 0.9800
C19 C20 1.396(7)
C19 C24 1.404(7)
C20 C21 1.377(7)
C20 H20 0.9500
C21 C22 1.400(8)
C22 C23 1.385(7)
C22 H22 0.9500
C23 C24 1.386(7)
C23 H23 0.9500
C24 H24 0.9500
C25 H25A 0.9800
C25 H25B 0.9800
C25 H25C 0.9800
O4 C26 1.427(7)
O4 N4 1.449(6)
O5 C28 1.242(5)
O6 C46 1.370(6)
O6 C50 1.447(7)
N4 C42 1.467(8)
N4 C41 1.482(7)
N5 C28 1.337(6)
N5 C39 1.483(6)
N5 C29 1.495(6)
N6 C38 1.371(6)
N6 C37 1.374(6)
N6 H6 0.8800
C26 C43 1.507(7)
C26 C27 1.531(7)
C26 H26 1.0000
C27 C28 1.504(7)
C27 C41 1.533(7)
C27 H27 1.0000
C29 C30 1.527(7)
C29 H29A 0.9900
C29 H29B 0.9900
C30 C31 1.510(7)
C30 H30A 0.9900
C30 H30B 0.9900
C31 C38 1.358(7)
C31 C32 1.404(7)
C32 C37 1.406(7)
C32 C33 1.429(7)
C33 C34 1.361(8)
C33 H33 0.9500
C34 C35 1.399(7)
C34 H34 0.9500
C35 C36 1.396(7)
C35 H35 0.9500
C36 C37 1.417(7)
C36 C44 1.485(7)
C38 C39 1.508(7)
C39 C40 1.525(6)
C39 H39 1.0000
C40 C41 1.532(7)
C40 H40A 0.9900
C40 H40B 0.9900
C41 H41 1.0000
C42 H42A 0.9800
C42 H42B 0.9800
C42 H42C 0.9800
C43 H43A 0.9800
C43 H43B 0.9800
C43 H43C 0.9800
C44 C49 1.387(7)
C44 C45 1.401(7)
C45 C46 1.364(7)
C45 H45 0.9500
C46 C47 1.401(8)
C47 C48 1.372(7)
C47 H47 0.9500
C48 C49 1.395(7)
C48 H48 0.9500
C49 H49 0.9500
C50 H50A 0.9800
C50 H50B 0.9800
C50 H50C 0.9800

loop_
_geom_hbond_atom_site_label_D
_geom_hbond_atom_site_label_H
_geom_hbond_atom_site_label_A
_geom_hbond_distance_DH
_geom_hbond_distance_HA
_geom_hbond_distance_DA
_geom_hbond_angle_DHA
_geom_hbond_site_symmetry_A
N3 H3 O2 0.88 2.14 2.867(5) 139.0 4_455
N6 H6 O5 0.88 2.13 2.839(5) 137.6 4_565

loop_
_geom_torsion_atom_site_label_1
_geom_torsion_atom_site_label_2
_geom_torsion_atom_site_label_3
_geom_torsion_atom_site_label_4
_geom_torsion
C1 O1 N1 C17 117.7(6)
C1 O1 N1 C16 -0.3(6)
N1 O1 C1 C18 -144.6(5)
N1 O1 C1 C2 -20.8(6)
O1 C1 C2 C16 32.5(5)
C18 C1 C2 C16 152.6(5)
O1 C1 C2 C3 158.4(4)
C18 C1 C2 C3 -81.5(6)
C4 N2 C3 O2 -0.6(7)
C14 N2 C3 O2 169.1(4)
C4 N2 C3 C2 176.6(4)
C14 N2 C3 C2 -13.8(7)
C16 C2 C3 O2 -169.6(4)
C1 C2 C3 O2 74.0(6)
C16 C2 C3 N2 13.2(7)
C1 C2 C3 N2 -103.2(5)
C3 N2 C4 C5 -126.8(5)
C14 N2 C4 C5 63.0(6)
N2 C4 C5 C6 -52.1(6)
C4 C5 C6 C13 19.3(7)
C4 C5 C6 C7 -157.7(5)
C13 C6 C7 C8 179.4(6)
C5 C6 C7 C8 -3.3(10)
C13 C6 C7 C12 -1.2(5)
C5 C6 C7 C12 176.2(5)
C12 C7 C8 C9 -1.1(8)
C6 C7 C8 C9 178.3(5)
C7 C8 C9 C10 1.2(8)
C8 C9 C10 C11 -1.7(8)
C9 C10 C11 C12 1.9(7)
C9 C10 C11 C19 -178.7(5)
C10 C11 C12 C7 -1.8(7)
C19 C11 C12 C7 178.8(4)
C10 C11 C12 N3 179.1(5)
C19 C11 C12 N3 -0.3(8)
C8 C7 C12 C11 1.4(7)
C6 C7 C12 C11 -178.1(5)
C8 C7 C12 N3 -179.3(5)
C6 C7 C12 N3 1.2(5)
C13 N3 C12 C11 178.4(5)
C13 N3 C12 C7 -0.8(5)
C7 C6 C13 N3 0.7(5)
C5 C6 C13 N3 -177.0(4)
C7 C6 C13 C14 -172.8(5)
C5 C6 C13 C14 9.5(8)
C12 N3 C13 C6 0.0(5)
C12 N3 C13 C14 173.9(4)
C6 C13 C14 N2 -3.9(7)
N3 C13 C14 N2 -176.6(4)
C6 C13 C14 C15 117.3(5)
N3 C13 C14 C15 -55.4(6)
C3 N2 C14 C13 157.3(4)
C4 N2 C14 C13 -32.8(6)
C3 N2 C14 C15 35.0(6)
C4 N2 C14 C15 -155.1(4)
C13 C14 C15 C16 -175.9(4)
N2 C14 C15 C16 -56.0(5)
C17 N1 C16 C15 149.9(5)
O1 N1 C16 C15 -98.2(5)
C17 N1 C16 C2 -90.3(5)
O1 N1 C16 C2 21.6(5)
C14 C15 C16 N1 173.3(4)
C14 C15 C16 C2 56.3(5)
C1 C2 C16 N1 -33.5(5)
C3 C2 C16 N1 -154.7(4)
C1 C2 C16 C15 86.5(5)
C3 C2 C16 C15 -34.7(6)
C10 C11 C19 C20 39.0(6)
C12 C11 C19 C20 -141.6(5)
C10 C11 C19 C24 -135.9(5)
C12 C11 C19 C24 43.5(7)
C24 C19 C20 C21 -0.5(7)
C11 C19 C20 C21 -175.4(4)
C25 O3 C21 C20 0.2(8)
C25 O3 C21 C22 177.9(6)
C19 C20 C21 O3 178.6(5)
C19 C20 C21 C22 0.9(8)
O3 C21 C22 C23 -178.8(4)
C20 C21 C22 C23 -0.9(8)
C21 C22 C23 C24 0.5(7)
C22 C23 C24 C19 -0.1(7)
C20 C19 C24 C23 0.1(7)
C11 C19 C24 C23 174.9(4)
C26 O4 N4 C42 -111.7(5)
C26 O4 N4 C41 6.2(6)
N4 O4 C26 C43 140.4(5)
N4 O4 C26 C27 15.8(6)
O4 C26 C27 C28 -155.2(4)
C43 C26 C27 C28 83.2(6)
O4 C26 C27 C41 -30.0(5)
C43 C26 C27 C41 -151.6(5)
C39 N5 C28 O5 -169.4(4)
C29 N5 C28 O5 -0.7(8)
C39 N5 C28 C27 14.5(7)
C29 N5 C28 C27 -176.9(4)
C26 C27 C28 O5 -75.2(6)
C41 C27 C28 O5 169.9(4)
C26 C27 C28 N5 101.2(5)
C41 C27 C28 N5 -13.7(7)
C28 N5 C29 C30 126.8(5)
C39 N5 C29 C30 -63.8(6)
N5 C29 C30 C31 53.0(6)
C29 C30 C31 C38 -21.6(7)
C29 C30 C31 C32 152.0(6)
C38 C31 C32 C37 -0.7(6)
C30 C31 C32 C37 -174.9(5)
C38 C31 C32 C33 179.5(6)
C30 C31 C32 C33 5.2(11)
C31 C32 C33 C34 -179.4(6)
C37 C32 C33 C34 0.8(8)
C32 C33 C34 C35 -0.8(9)
C33 C34 C35 C36 0.7(9)
C34 C35 C36 C37 -0.4(8)
C34 C35 C36 C44 179.3(5)
C38 N6 C37 C32 0.2(5)
C38 N6 C37 C36 -179.1(5)
C31 C32 C37 N6 0.3(6)
C33 C32 C37 N6 -179.8(5)
C31 C32 C37 C36 179.6(5)
C33 C32 C37 C36 -0.5(8)
C35 C36 C37 N6 179.5(5)
C44 C36 C37 N6 -0.1(8)
C35 C36 C37 C32 0.3(7)
C44 C36 C37 C32 -179.3(5)
C32 C31 C38 N6 0.8(6)
C30 C31 C38 N6 176.0(4)
C32 C31 C38 C39 178.1(5)
C30 C31 C38 C39 -6.8(8)
C37 N6 C38 C31 -0.7(5)
C37 N6 C38 C39 -178.1(4)
C28 N5 C39 C38 -157.2(4)
C29 N5 C39 C38 33.9(6)
C28 N5 C39 C40 -36.8(6)
C29 N5 C39 C40 154.3(4)
C31 C38 C39 N5 1.7(7)
N6 C38 C39 N5 178.7(4)
C31 C38 C39 C40 -118.6(5)
N6 C38 C39 C40 58.4(6)
N5 C39 C40 C41 57.7(5)
C38 C39 C40 C41 176.1(4)
O4 N4 C41 C40 92.5(5)
C42 N4 C41 C40 -154.5(4)
O4 N4 C41 C27 -25.6(5)
C42 N4 C41 C27 87.4(5)
C39 C40 C41 N4 -172.9(4)
C39 C40 C41 C27 -57.1(5)
C28 C27 C41 N4 154.2(4)
C26 C27 C41 N4 34.1(5)
C28 C27 C41 C40 35.3(6)
C26 C27 C41 C40 -84.8(5)
C35 C36 C44 C49 140.6(5)
C37 C36 C44 C49 -39.8(7)
C35 C36 C44 C45 -38.3(7)
C37 C36 C44 C45 141.3(5)
C49 C44 C45 C46 -2.6(8)
C36 C44 C45 C46 176.3(5)
C44 C45 C46 O6 -178.8(5)
C44 C45 C46 C47 1.1(8)
C50 O6 C46 C45 3.5(8)
C50 O6 C46 C47 -176.4(5)
C45 C46 C47 C48 0.4(8)
O6 C46 C47 C48 -179.8(4)
C46 C47 C48 C49 -0.3(7)
C45 C44 C49 C48 2.6(7)
C36 C44 C49 C48 -176.2(4)
C47 C48 C49 C44 -1.3(7)
